data_1576997
loop_
_publ_author_name
'George, Malini'
'Knyazev, Daniil A.'
'Swiatek, Kamil'
'von K&#xf6;ller, Heinrich F'
'Werz, Daniel B.'

_publ_section_title
;
 Dimerisation of aryl-substituted bicyclobutanes (BCBs): revealing a new
 mode of 1,3-dipolar background reactivity.
;
_journal_issue 20
_journal_name_full 'Chemical science'
_journal_page_first 10159
_journal_page_last 10167
_journal_paper_doi 10.1039/d6sc01258b
_journal_volume 17
_journal_year 2026
_chemical_formula_moiety 'C22 H20 O4'
_chemical_formula_sum 'C22 H20 O4'
_chemical_formula_weight 348.38
_space_group_crystal_system triclinic
_space_group_IT_number 2
_space_group_name_Hall '-P 1'
_space_group_name_H-M_alt 'P -1'
_atom_sites_solution_hydrogens geom
_atom_sites_solution_primary direct
_audit_creation_method
;FinalCif V143 by Daniel Kratzert, Freiburg 2025, 
https://dkratzert.de/finalcif.html
;
_audit_update_record
;
2025-07-15 deposited with the CCDC.	2026-03-31 downloaded from the CCDC.
;
_cell_angle_alpha 99.787(7)
_cell_angle_beta 92.633(7)
_cell_angle_gamma 99.396(9)
_cell_formula_units_Z 2
_cell_length_a 6.5073(13)
_cell_length_b 7.6713(14)
_cell_length_c 18.211(4)
_cell_measurement_reflns_used 9802
_cell_measurement_temperature 100(2)
_cell_measurement_theta_max 28.153
_cell_measurement_theta_min 2.736
_cell_volume 881.3(3)
_computing_cell_refinement 'SAINT V8.41'
_computing_data_collection 'Bruker BIS 8.5.5.6/2024-10-24 and APEX6 2024.9-1'
_computing_data_reduction 'SAINT V8.41'
_computing_structure_refinement 'SHELXL-2019/2 (Sheldrick, 2019)'
_computing_structure_solution 'SHELXT 2018/2 (Sheldrick, 2018)'
_diffrn_ambient_environment N~2~
_diffrn_ambient_temperature 100(2)
_diffrn_detector CPAD
_diffrn_detector_area_resol_mean 7.41
_diffrn_detector_type 'Bruker PHOTON III'
_diffrn_measured_fraction_theta_full 0.999
_diffrn_measured_fraction_theta_max 0.994
_diffrn_measurement_device 'three-circle diffractometer'
_diffrn_measurement_device_type 'Bruker D8 VENTURE dual wavelength Mo/Cu'
_diffrn_measurement_method '\w and \f scans'
_diffrn_measurement_specimen_support 'MiTeGen micromount'
_diffrn_radiation_monochromator 'mirror optics'
_diffrn_radiation_probe x-ray
_diffrn_radiation_type MoK\a
_diffrn_radiation_wavelength 0.71073
_diffrn_reflns_av_R_equivalents 0.0704
_diffrn_reflns_av_unetI/netI 0.0220
_diffrn_reflns_Laue_measured_fraction_full 0.999
_diffrn_reflns_Laue_measured_fraction_max 0.994
_diffrn_reflns_limit_h_max 8
_diffrn_reflns_limit_h_min -8
_diffrn_reflns_limit_k_max 10
_diffrn_reflns_limit_k_min -10
_diffrn_reflns_limit_l_max 24
_diffrn_reflns_limit_l_min 0
_diffrn_reflns_number 4419
_diffrn_reflns_point_group_measured_fraction_full 0.999
_diffrn_reflns_point_group_measured_fraction_max 0.994
_diffrn_reflns_theta_full 25.242
_diffrn_reflns_theta_max 28.407
_diffrn_reflns_theta_min 2.276
_diffrn_source 'microfocus sealed X-ray tube'
_diffrn_source_current 1.4
_diffrn_source_type 'Incoatec I\ms'
_diffrn_source_voltage 50.0
_exptl_absorpt_coefficient_mu 0.090
_exptl_absorpt_correction_T_max 0.745687
_exptl_absorpt_correction_T_min 0.661347
_exptl_absorpt_correction_type multi-scan
_exptl_absorpt_process_details
;TWINABS - Bruker AXS scaling for twinned crystals - Version 2012/1: Krause, L., 
Herbst-Irmer, R., Sheldrick G.M. & Stalke D., J. Appl. Cryst. 48 (2015) 3-10
;
_exptl_crystal_colour colourless
_exptl_crystal_density_diffrn 1.313
_exptl_crystal_description block
_exptl_crystal_F_000 368
_exptl_crystal_recrystallization_method
'Crystals were obtained at room temperature by gas-phase diffusion of heptaneinto a solution of the compound dissolved in dichloromethane.'
_exptl_crystal_size_max 0.255
_exptl_crystal_size_mid 0.112
_exptl_crystal_size_min 0.047
_refine_diff_density_max 0.281
_refine_diff_density_min -0.253
_refine_diff_density_rms 0.046
_refine_ls_extinction_method none
_refine_ls_goodness_of_fit_ref 1.081
_refine_ls_hydrogen_treatment mixed
_refine_ls_matrix_type full
_refine_ls_number_parameters 239
_refine_ls_number_reflns 4419
_refine_ls_number_restraints 0
_refine_ls_restrained_S_all 1.081
_refine_ls_R_factor_all 0.0580
_refine_ls_R_factor_gt 0.0481
_refine_ls_shift/su_max 0.000
_refine_ls_shift/su_mean 0.000
_refine_ls_structure_factor_coef Fsqd
_refine_ls_weighting_details 'w=1/[\s^2^(Fo^2^)+(0.0556P)^2^+0.4251P] where P=(Fo^2^+2Fc^2^)/3'
_refine_ls_weighting_scheme calc
_refine_ls_wR_factor_gt 0.1215
_refine_ls_wR_factor_ref 0.1277
_reflns_Friedel_coverage 0.000
_reflns_number_gt 3750
_reflns_number_total 4419
_reflns_threshold_expression 'I > 2\s(I)'
_twin_special_details 'The data was integrated as a 2-component twin.'
_twin_individual_id 2
_twin_individual_twin_matrix_11 -0.06067
_twin_individual_twin_matrix_12 0.00165
_twin_individual_twin_matrix_13 0.98597
_twin_individual_twin_matrix_21 1.00611
_twin_individual_twin_matrix_22 -0.00697
_twin_individual_twin_matrix_23 0.08388
_twin_individual_twin_matrix_31 0.04804
_twin_individual_twin_matrix_32 1.00254
_twin_individual_twin_matrix_33 -0.03542
_cod_data_source_file d6sc01258b2.cif
_cod_data_source_block Werz_MG528_a
_cod_depositor_comments 'Adding full bibliography for 1576995--1576999.cif.'
_cod_database_code 1576997
_shelx_shelxl_version_number 2019/3
_shelx_space_group_comment
;
The symmetry employed for this shelxl refinement is uniquely defined
by the following loop, which should always be used as a source of
symmetry information in preference to the above space-group names.
They are only intended as comments.
;
_shelx_estimated_absorpt_t_min 0.977
_shelx_estimated_absorpt_t_max 0.996
_olex2_diffrn_ambient_temperature_device 'Oxford Cryostream 800'

loop_
_space_group_symop_operation_xyz
'x, y, z'
'-x, -y, -z'

loop_
_atom_site_label
_atom_site_type_symbol
_atom_site_fract_x
_atom_site_fract_y
_atom_site_fract_z
_atom_site_U_iso_or_equiv
_atom_site_adp_type
_atom_site_occupancy
_atom_site_site_symmetry_order
_atom_site_calc_flag
_atom_site_refinement_flags_posn
_atom_site_refinement_flags_adp
_atom_site_refinement_flags_occupancy
_atom_site_disorder_assembly
_atom_site_disorder_group
O1 O 1.03338(15) 0.66875(14) 0.58476(6) 0.0257(2) Uani 1 1 d . . . . .
H1 H 1.0947(19) 0.6305(19) 0.5438(11) 0.039 Uiso 1 1 calc R U . . .
O2 O 0.77696(16) 0.44326(14) 0.53325(6) 0.0279(2) Uani 1 1 d . . . . .
O3 O 0.45525(18) 0.05096(15) 0.59008(6) 0.0328(3) Uani 1 1 d . . . . .
O4 O 0.29941(18) 0.13243(16) 0.49250(6) 0.0337(3) Uani 1 1 d . . . . .
H4 H 0.389(3) 0.064(3) 0.4661(7) 0.051 Uiso 1 1 calc R U . . .
C5 C 0.4518(2) 0.50650(18) 0.70283(7) 0.0209(3) Uani 1 1 d . . . . .
C6 C 0.6770(2) 0.46254(19) 0.69509(8) 0.0241(3) Uani 1 1 d . . . . .
H6A H 0.761105 0.481735 0.743370 0.029 Uiso 1 1 calc R U . . .
H6B H 0.680014 0.342093 0.665649 0.029 Uiso 1 1 calc R U . . .
C7 C 0.7296(2) 0.61743(19) 0.65044(8) 0.0228(3) Uani 1 1 d . . . . .
H7 H 0.798485 0.732077 0.683271 0.027 Uiso 1 1 calc R U . . .
C8 C 0.4918(2) 0.60999(19) 0.63594(8) 0.0231(3) Uani 1 1 d . . . . .
H8A H 0.433039 0.538697 0.586799 0.028 Uiso 1 1 calc R U . . .
H8B H 0.449244 0.729529 0.644034 0.028 Uiso 1 1 calc R U . . .
C9 C 0.8477(2) 0.57041(19) 0.58343(8) 0.0232(3) Uani 1 1 d . . . . .
C10 C 0.4253(2) 0.63574(18) 0.77342(7) 0.0217(3) Uani 1 1 d . . . . .
C11 C 0.5768(2) 0.6900(2) 0.83286(8) 0.0285(3) Uani 1 1 d . . . . .
H11 H 0.705200 0.646246 0.830218 0.034 Uiso 1 1 calc R U . . .
C12 C 0.5421(3) 0.8079(2) 0.89614(9) 0.0352(4) Uani 1 1 d . . . . .
H12 H 0.647063 0.844195 0.936320 0.042 Uiso 1 1 calc R U . . .
C13 C 0.3563(3) 0.8727(2) 0.90111(9) 0.0351(4) Uani 1 1 d . . . . .
H13 H 0.332584 0.951205 0.944954 0.042 Uiso 1 1 calc R U . . .
C14 C 0.2044(3) 0.8226(2) 0.84188(9) 0.0310(3) Uani 1 1 d . . . . .
H14 H 0.077183 0.868156 0.844581 0.037 Uiso 1 1 calc R U . . .
C15 C 0.2400(2) 0.70524(19) 0.77846(8) 0.0259(3) Uani 1 1 d . . . . .
H15 H 0.136225 0.671763 0.737820 0.031 Uiso 1 1 calc R U . . .
C16 C 0.2803(2) 0.34588(18) 0.68718(8) 0.0234(3) Uani 1 1 d . . . . .
C17 C 0.1890(2) 0.23386(19) 0.61146(8) 0.0268(3) Uani 1 1 d . . . . .
H17 H 0.109282 0.302842 0.581894 0.032 Uiso 1 1 calc R U . . .
C18 C 0.0428(2) 0.1188(2) 0.65841(9) 0.0307(3) Uani 1 1 d . . . . .
H18A H -0.107748 0.121604 0.649462 0.037 Uiso 1 1 calc R U . . .
H18B H 0.068716 -0.005618 0.655784 0.037 Uiso 1 1 calc R U . . .
C19 C 0.1493(2) 0.24954(19) 0.72669(8) 0.0258(3) Uani 1 1 d . . . . .
C20 C 0.3280(2) 0.13096(19) 0.56418(8) 0.0267(3) Uani 1 1 d . . . . .
C21 C 0.1077(2) 0.25905(19) 0.80573(9) 0.0276(3) Uani 1 1 d . . . . .
C22 C 0.2670(3) 0.3185(2) 0.86267(9) 0.0324(3) Uani 1 1 d . . . . .
H22 H 0.406972 0.349025 0.850296 0.039 Uiso 1 1 calc R U . . .
C23 C 0.2239(3) 0.3335(2) 0.93693(10) 0.0418(4) Uani 1 1 d . . . . .
H23 H 0.333919 0.375888 0.975089 0.050 Uiso 1 1 calc R U . . .
C24 C 0.0209(3) 0.2870(3) 0.95591(11) 0.0444(4) Uani 1 1 d . . . . .
H24 H -0.008547 0.298606 1.006952 0.053 Uiso 1 1 calc R U . . .
C25 C -0.1381(3) 0.2239(2) 0.90036(11) 0.0412(4) Uani 1 1 d . . . . .
H25 H -0.277188 0.191263 0.913284 0.049 Uiso 1 1 calc R U . . .
C26 C -0.0961(2) 0.2078(2) 0.82536(10) 0.0335(3) Uani 1 1 d . . . . .
H26 H -0.206056 0.161862 0.787437 0.040 Uiso 1 1 calc R U . . .

loop_
_atom_site_aniso_label
_atom_site_aniso_U_11
_atom_site_aniso_U_22
_atom_site_aniso_U_33
_atom_site_aniso_U_23
_atom_site_aniso_U_13
_atom_site_aniso_U_12
O1 0.0206(5) 0.0297(5) 0.0255(5) 0.0008(4) 0.0056(4) 0.0037(4)
O2 0.0241(5) 0.0320(5) 0.0246(5) -0.0019(4) 0.0053(4) 0.0026(4)
O3 0.0383(6) 0.0358(6) 0.0266(5) 0.0011(4) 0.0016(4) 0.0179(5)
O4 0.0400(6) 0.0410(6) 0.0226(5) -0.0006(4) 0.0013(4) 0.0209(5)
C5 0.0208(6) 0.0234(6) 0.0191(6) 0.0030(5) 0.0030(5) 0.0059(5)
C6 0.0223(6) 0.0288(7) 0.0230(7) 0.0056(5) 0.0030(5) 0.0086(5)
C7 0.0206(6) 0.0272(7) 0.0207(6) 0.0030(5) 0.0040(5) 0.0057(5)
C8 0.0212(6) 0.0287(7) 0.0206(6) 0.0050(5) 0.0032(5) 0.0070(5)
C9 0.0213(6) 0.0270(7) 0.0224(6) 0.0047(5) 0.0028(5) 0.0066(5)
C10 0.0243(6) 0.0204(6) 0.0204(6) 0.0037(5) 0.0044(5) 0.0032(5)
C11 0.0295(7) 0.0288(7) 0.0258(7) 0.0019(6) -0.0012(6) 0.0051(6)
C12 0.0448(9) 0.0330(8) 0.0240(7) -0.0019(6) -0.0042(6) 0.0049(7)
C13 0.0496(9) 0.0295(7) 0.0239(7) -0.0031(6) 0.0073(7) 0.0070(7)
C14 0.0342(8) 0.0276(7) 0.0321(8) 0.0017(6) 0.0103(6) 0.0092(6)
C15 0.0267(7) 0.0266(7) 0.0241(7) 0.0013(5) 0.0037(5) 0.0062(5)
C16 0.0234(6) 0.0230(6) 0.0230(7) -0.0010(5) 0.0022(5) 0.0066(5)
C17 0.0270(7) 0.0263(7) 0.0257(7) -0.0026(5) 0.0012(5) 0.0086(5)
C18 0.0253(7) 0.0270(7) 0.0366(8) -0.0027(6) 0.0042(6) 0.0037(5)
C19 0.0243(6) 0.0223(6) 0.0306(7) 0.0020(5) 0.0039(5) 0.0058(5)
C20 0.0281(7) 0.0254(7) 0.0247(7) -0.0024(5) -0.0002(5) 0.0068(5)
C21 0.0297(7) 0.0224(6) 0.0323(8) 0.0073(5) 0.0085(6) 0.0056(5)
C22 0.0357(8) 0.0299(7) 0.0323(8) 0.0102(6) 0.0055(6) 0.0017(6)
C23 0.0547(11) 0.0398(9) 0.0302(8) 0.0105(7) 0.0029(7) 0.0014(8)
C24 0.0599(12) 0.0434(10) 0.0350(9) 0.0152(8) 0.0171(8) 0.0114(8)
C25 0.0407(9) 0.0411(9) 0.0491(11) 0.0192(8) 0.0221(8) 0.0116(7)
C26 0.0298(8) 0.0312(8) 0.0423(9) 0.0122(7) 0.0092(6) 0.0060(6)

loop_
_atom_type_symbol
_atom_type_description
_atom_type_scat_dispersion_real
_atom_type_scat_dispersion_imag
_atom_type_scat_source
C C 0.0033 0.0016 'International Tables Vol C Tables 4.2.6.8 and 6.1.1.4'
H H 0.0000 0.0000 'International Tables Vol C Tables 4.2.6.8 and 6.1.1.4'
O O 0.0106 0.0060 'International Tables Vol C Tables 4.2.6.8 and 6.1.1.4'

loop_
_geom_angle_atom_site_label_1
_geom_angle_atom_site_label_2
_geom_angle_atom_site_label_3
_geom_angle
_geom_angle_site_symmetry_1
_geom_angle_site_symmetry_3
_geom_angle_publ_flag
C9 O1 H1 109.5 . . ?
C20 O4 H4 109.5 . . ?
C16 C5 C10 112.40(11) . . ?
C16 C5 C6 114.72(11) . . ?
C10 C5 C6 115.05(11) . . ?
C16 C5 C8 115.10(11) . . ?
C10 C5 C8 110.50(11) . . ?
C6 C5 C8 86.68(9) . . ?
C7 C6 C5 89.73(10) . . ?
C7 C6 H6A 113.7 . . ?
C5 C6 H6A 113.7 . . ?
C7 C6 H6B 113.7 . . ?
C5 C6 H6B 113.7 . . ?
H6A C6 H6B 110.9 . . ?
C9 C7 C8 116.58(12) . . ?
C9 C7 C6 113.94(11) . . ?
C8 C7 C6 87.92(10) . . ?
C9 C7 H7 112.1 . . ?
C8 C7 H7 112.1 . . ?
C6 C7 H7 112.1 . . ?
C7 C8 C5 89.59(10) . . ?
C7 C8 H8A 113.7 . . ?
C5 C8 H8A 113.7 . . ?
C7 C8 H8B 113.7 . . ?
C5 C8 H8B 113.7 . . ?
H8A C8 H8B 111.0 . . ?
O2 C9 O1 123.58(12) . . ?
O2 C9 C7 121.37(12) . . ?
O1 C9 C7 114.96(12) . . ?
C11 C10 C15 118.31(13) . . ?
C11 C10 C5 123.40(12) . . ?
C15 C10 C5 118.28(12) . . ?
C10 C11 C12 120.52(14) . . ?
C10 C11 H11 119.7 . . ?
C12 C11 H11 119.7 . . ?
C13 C12 C11 120.61(15) . . ?
C13 C12 H12 119.7 . . ?
C11 C12 H12 119.7 . . ?
C12 C13 C14 119.79(14) . . ?
C12 C13 H13 120.1 . . ?
C14 C13 H13 120.1 . . ?
C13 C14 C15 119.49(14) . . ?
C13 C14 H14 120.3 . . ?
C15 C14 H14 120.3 . . ?
C14 C15 C10 121.27(14) . . ?
C14 C15 H15 119.4 . . ?
C10 C15 H15 119.4 . . ?
C19 C16 C5 137.48(13) . . ?
C19 C16 C17 94.00(12) . . ?
C5 C16 C17 128.50(12) . . ?
C20 C17 C16 118.60(12) . . ?
C20 C17 C18 114.52(12) . . ?
C16 C17 C18 85.40(11) . . ?
C20 C17 H17 111.9 . . ?
C16 C17 H17 111.9 . . ?
C18 C17 H17 111.9 . . ?
C19 C18 C17 86.22(11) . . ?
C19 C18 H18A 114.3 . . ?
C17 C18 H18A 114.3 . . ?
C19 C18 H18B 114.3 . . ?
C17 C18 H18B 114.3 . . ?
H18A C18 H18B 111.4 . . ?
C16 C19 C21 136.04(14) . . ?
C16 C19 C18 94.32(12) . . ?
C21 C19 C18 129.61(13) . . ?
O3 C20 O4 123.04(13) . . ?
O3 C20 C17 123.18(14) . . ?
O4 C20 C17 113.78(13) . . ?
C22 C21 C26 118.45(15) . . ?
C22 C21 C19 121.61(13) . . ?
C26 C21 C19 119.94(14) . . ?
C23 C22 C21 120.87(16) . . ?
C23 C22 H22 119.6 . . ?
C21 C22 H22 119.6 . . ?
C22 C23 C24 120.28(18) . . ?
C22 C23 H23 119.9 . . ?
C24 C23 H23 119.9 . . ?
C25 C24 C23 119.71(16) . . ?
C25 C24 H24 120.1 . . ?
C23 C24 H24 120.1 . . ?
C24 C25 C26 120.41(16) . . ?
C24 C25 H25 119.8 . . ?
C26 C25 H25 119.8 . . ?
C25 C26 C21 120.22(16) . . ?
C25 C26 H26 119.9 . . ?
C21 C26 H26 119.9 . . ?

loop_
_geom_bond_atom_site_label_1
_geom_bond_atom_site_label_2
_geom_bond_distance
_geom_bond_site_symmetry_2
_geom_bond_publ_flag
O1 C9 1.3129(17) . ?
O1 H1 0.89(2) . ?
O2 C9 1.2288(17) . ?
O3 C20 1.2302(18) . ?
O4 C20 1.3122(18) . ?
O4 H4 0.94(2) . ?
C5 C16 1.4992(19) . ?
C5 C10 1.5194(18) . ?
C5 C6 1.5632(18) . ?
C5 C8 1.5724(19) . ?
C6 C7 1.5528(19) . ?
C6 H6A 0.9900 . ?
C6 H6B 0.9900 . ?
C7 C9 1.4957(18) . ?
C7 C8 1.5475(19) . ?
C7 H7 1.0000 . ?
C8 H8A 0.9900 . ?
C8 H8B 0.9900 . ?
C10 C11 1.390(2) . ?
C10 C15 1.3962(19) . ?
C11 C12 1.390(2) . ?
C11 H11 0.9500 . ?
C12 C13 1.381(2) . ?
C12 H12 0.9500 . ?
C13 C14 1.388(2) . ?
C13 H13 0.9500 . ?
C14 C15 1.392(2) . ?
C14 H14 0.9500 . ?
C15 H15 0.9500 . ?
C16 C19 1.350(2) . ?
C16 C17 1.5323(19) . ?
C17 C20 1.5021(19) . ?
C17 C18 1.572(2) . ?
C17 H17 1.0000 . ?
C18 C19 1.517(2) . ?
C18 H18A 0.9900 . ?
C18 H18B 0.9900 . ?
C19 C21 1.469(2) . ?
C21 C22 1.394(2) . ?
C21 C26 1.401(2) . ?
C22 C23 1.383(2) . ?
C22 H22 0.9500 . ?
C23 C24 1.386(3) . ?
C23 H23 0.9500 . ?
C24 C25 1.379(3) . ?
C24 H24 0.9500 . ?
C25 C26 1.394(2) . ?
C25 H25 0.9500 . ?
C26 H26 0.9500 . ?

loop_
_geom_torsion_atom_site_label_1
_geom_torsion_atom_site_label_2
_geom_torsion_atom_site_label_3
_geom_torsion_atom_site_label_4
_geom_torsion
_geom_torsion_site_symmetry_1
_geom_torsion_site_symmetry_2
_geom_torsion_site_symmetry_3
_geom_torsion_site_symmetry_4
_geom_torsion_publ_flag
C16 C5 C6 C7 134.55(12) . . . . ?
C10 C5 C6 C7 -92.74(12) . . . . ?
C8 C5 C6 C7 18.37(10) . . . . ?
C5 C6 C7 C9 -136.93(12) . . . . ?
C5 C6 C7 C8 -18.66(10) . . . . ?
C9 C7 C8 C5 134.38(12) . . . . ?
C6 C7 C8 C5 18.54(10) . . . . ?
C16 C5 C8 C7 -134.25(11) . . . . ?
C10 C5 C8 C7 97.11(12) . . . . ?
C6 C5 C8 C7 -18.44(10) . . . . ?
C8 C7 C9 O2 -42.07(19) . . . . ?
C6 C7 C9 O2 58.16(18) . . . . ?
C8 C7 C9 O1 141.16(13) . . . . ?
C6 C7 C9 O1 -118.61(13) . . . . ?
C16 C5 C10 C11 123.84(14) . . . . ?
C6 C5 C10 C11 -9.95(19) . . . . ?
C8 C5 C10 C11 -106.07(15) . . . . ?
C16 C5 C10 C15 -56.96(16) . . . . ?
C6 C5 C10 C15 169.25(12) . . . . ?
C8 C5 C10 C15 73.14(15) . . . . ?
C15 C10 C11 C12 1.2(2) . . . . ?
C5 C10 C11 C12 -179.58(14) . . . . ?
C10 C11 C12 C13 0.2(2) . . . . ?
C11 C12 C13 C14 -1.3(3) . . . . ?
C12 C13 C14 C15 1.0(2) . . . . ?
C13 C14 C15 C10 0.4(2) . . . . ?
C11 C10 C15 C14 -1.5(2) . . . . ?
C5 C10 C15 C14 179.25(13) . . . . ?
C10 C5 C16 C19 -28.2(2) . . . . ?
C6 C5 C16 C19 105.74(19) . . . . ?
C8 C5 C16 C19 -155.91(16) . . . . ?
C10 C5 C16 C17 149.62(13) . . . . ?
C6 C5 C16 C17 -76.43(17) . . . . ?
C8 C5 C16 C17 21.93(19) . . . . ?
C19 C16 C17 C20 -117.35(14) . . . . ?
C5 C16 C17 C20 64.1(2) . . . . ?
C19 C16 C17 C18 -1.85(11) . . . . ?
C5 C16 C17 C18 179.61(14) . . . . ?
C20 C17 C18 C19 121.06(13) . . . . ?
C16 C17 C18 C19 1.65(10) . . . . ?
C5 C16 C19 C21 1.9(3) . . . . ?
C17 C16 C19 C21 -176.38(17) . . . . ?
C5 C16 C19 C18 -179.78(16) . . . . ?
C17 C16 C19 C18 1.92(12) . . . . ?
C17 C18 C19 C16 -1.87(11) . . . . ?
C17 C18 C19 C21 176.60(15) . . . . ?
C16 C17 C20 O3 40.0(2) . . . . ?
C18 C17 C20 O3 -58.6(2) . . . . ?
C16 C17 C20 O4 -140.81(14) . . . . ?
C18 C17 C20 O4 120.66(15) . . . . ?
C16 C19 C21 C22 -34.6(3) . . . . ?
C18 C19 C21 C22 147.56(16) . . . . ?
C16 C19 C21 C26 145.31(17) . . . . ?
C18 C19 C21 C26 -32.5(2) . . . . ?
C26 C21 C22 C23 -2.6(2) . . . . ?
C19 C21 C22 C23 177.36(15) . . . . ?
C21 C22 C23 C24 0.9(3) . . . . ?
C22 C23 C24 C25 0.6(3) . . . . ?
C23 C24 C25 C26 -0.4(3) . . . . ?
C24 C25 C26 C21 -1.3(3) . . . . ?
C22 C21 C26 C25 2.8(2) . . . . ?
C19 C21 C26 C25 -177.18(14) . . . . ?
